data_2310562
loop_
_publ_author_name
'Dixon, D.T.'
'Einstein, F.W.B.'
'Penfold, B.R.'

_publ_section_title
;
 The molecular and crystal structure of sulfur-deficient tetraphosphorus
 heptasulfide (P4 S7 - beta)
;
_journal_name_full 'Acta Crystallographica (1,1948-23,1967)'
_journal_page_first 221
_journal_page_last 225
_journal_volume 18
_journal_year 1965
_chemical_formula_sum 'P4 S6.78'
_space_group_IT_number 60
_symmetry_space_group_name_Hall '-P 2n 2ab'
_symmetry_space_group_name_H-M 'P b c n'
_cell_angle_alpha 90
_cell_angle_beta 90
_cell_angle_gamma 90
_cell_formula_units_Z 4
_cell_length_a 8.14
_cell_length_b 11.43
_cell_length_c 11.39
_cell_volume 1059.728
_citation_journal_id_ASTM ACCRA9
_cod_data_source_file Dixon_ACCRA9_1965_1860.cif
_cod_data_source_block P4S6.78
_cod_database_code 2310562

loop_
_symmetry_equiv_pos_as_xyz
x,y,z
-x+1/2,-y+1/2,z+1/2
x+1/2,-y+1/2,-z
-x,y,-z+1/2
-x,-y,-z
x-1/2,y-1/2,-z-1/2
-x-1/2,y-1/2,z
x,-y,z-1/2

loop_
_atom_site_label
_atom_site_type_symbol
_atom_site_fract_x
_atom_site_fract_y
_atom_site_fract_z
_atom_site_occupancy
_atom_site_U_iso_or_equiv
S1 S 0 0.5082 0.25 1 0.0
P1 P 0.0928 0.1804 0.3238 1 0.0
S3 S 0.0243 0.2877 0.0476 1 0.0
P2 P 0.1617 0.4003 0.1528 1 0.0
S4 S 0.2826 0.2869 0.2627 1 0.0
S2 S 0.3062 0.4992 0.0684 0.89 0.0
